data_7230814
loop_
_publ_author_name
'Tori\'c, Filip'
'Pavlovi\'c, Gordana'
'Paji\'c, Damir'
'Cindri\'c, Marina'
'Zadro, Kre\<so'

_publ_section_title
;
 Tetranuclear Ni4 cubane complexes with high \cT maxima:
 magneto-structural analysis
;
_journal_issue 27
_journal_name_full CrystEngComm
_journal_page_first 3917
_journal_paper_doi 10.1039/C8CE00566D
_journal_volume 20
_journal_year 2018
_chemical_formula_moiety 'C69 H78 N4 Ni4 O12'
_chemical_formula_sum 'C69 H78 N4 Ni4 O12'
_chemical_formula_weight 1390.19
_space_group_crystal_system triclinic
_space_group_IT_number 2
_space_group_name_Hall '-P 1'
_space_group_name_H-M_alt 'P -1'
_symmetry_space_group_name_Hall '-P 1'
_symmetry_space_group_name_H-M 'P -1'
_atom_sites_solution_hydrogens mixed
_audit_creation_method SHELXL-2014/7
_audit_update_record
;
2018-05-22 deposited with the CCDC.
2018-05-24 downloaded from the CCDC.
;
_cell_angle_alpha 86.793(11)
_cell_angle_beta 81.407(12)
_cell_angle_gamma 74.996(12)
_cell_formula_units_Z 2
_cell_length_a 12.2447(17)
_cell_length_b 15.152(2)
_cell_length_c 18.040(3)
_cell_measurement_reflns_used 2405
_cell_measurement_temperature 150(2)
_cell_measurement_theta_max 28.9147
_cell_measurement_theta_min 4.1730
_cell_volume 3196.1(8)
_computing_cell_refinement
;
CrysAlisPro, Agilent Technologies,
Version 1.171.34.44 
;
_computing_data_collection
;
CrysAlisPro, Agilent Technologies,
Version 1.171.34.44 
;
_computing_data_reduction
;
CrysAlisPro, Agilent Technologies,
Version 1.171.34.44 
;
_computing_molecular_graphics 'MERCURY 3.8. (CCDC, 2016)'
_computing_publication_material 'SHELXL-2014/7 (Sheldrick, 2014)'
_computing_structure_refinement 'SHELXL-2014/7 (Sheldrick, 2014)'
_computing_structure_solution 'SHELXT-2014/7 (Sheldrick, 2014)'
_diffrn_ambient_temperature 150(2)
_diffrn_measured_fraction_theta_full 0.995
_diffrn_measured_fraction_theta_max 0.995
_diffrn_measurement_device_type 'Xcalibur, Sapphire3'
_diffrn_measurement_method '\w scans'
_diffrn_radiation_type MoK\a
_diffrn_radiation_wavelength 0.71073
_diffrn_reflns_av_R_equivalents 0.0766
_diffrn_reflns_av_unetI/netI 0.1306
_diffrn_reflns_Laue_measured_fraction_full 0.995
_diffrn_reflns_Laue_measured_fraction_max 0.995
_diffrn_reflns_limit_h_max 14
_diffrn_reflns_limit_h_min -14
_diffrn_reflns_limit_k_max 17
_diffrn_reflns_limit_k_min -18
_diffrn_reflns_limit_l_max 21
_diffrn_reflns_limit_l_min -21
_diffrn_reflns_number 21440
_diffrn_reflns_point_group_measured_fraction_full 0.995
_diffrn_reflns_point_group_measured_fraction_max 0.995
_diffrn_reflns_theta_full 25.000
_diffrn_reflns_theta_max 25.000
_diffrn_reflns_theta_min 4.181
_diffrn_source 'Enhance (Mo) X-ray Source'
_exptl_absorpt_coefficient_mu 1.226
_exptl_absorpt_correction_T_max 1.00000
_exptl_absorpt_correction_T_min 0.61849
_exptl_absorpt_correction_type multi-scan
_exptl_absorpt_process_details
;
CrysAlisPro, Oxford Diffraction Ltd.,
Version 1.171.34.44.
Empirical absorption correction using 
spherical harmonics,
implemented in SCALE3 ABSPACK 
scaling algorithm.
;
_exptl_crystal_colour 'dark green'
_exptl_crystal_density_diffrn 1.445
_exptl_crystal_description prism
_exptl_crystal_F_000 1456
_exptl_crystal_size_max 0.22
_exptl_crystal_size_mid 0.19
_exptl_crystal_size_min 0.11
_refine_diff_density_max 1.230
_refine_diff_density_min -0.836
_refine_diff_density_rms 0.110
_refine_ls_extinction_method none
_refine_ls_goodness_of_fit_ref 0.992
_refine_ls_hydrogen_treatment mixed
_refine_ls_matrix_type full
_refine_ls_number_parameters 822
_refine_ls_number_reflns 11195
_refine_ls_number_restraints 5
_refine_ls_restrained_S_all 0.994
_refine_ls_R_factor_all 0.1227
_refine_ls_R_factor_gt 0.0734
_refine_ls_shift/su_max 0.001
_refine_ls_shift/su_mean 0.000
_refine_ls_structure_factor_coef Fsqd
_refine_ls_weighting_details 'w=1/[\s^2^(Fo^2^)+(0.0725P)^2^] where P=(Fo^2^+2Fc^2^)/3'
_refine_ls_weighting_scheme calc
_refine_ls_wR_factor_gt 0.1586
_refine_ls_wR_factor_ref 0.1852
_reflns_Friedel_coverage 0.000
_reflns_number_gt 7028
_reflns_number_total 11195
_reflns_threshold_expression 'I > 2\s(I)'
_cod_data_source_file c8ce00566d2.cif
_cod_data_source_block 5
_cod_depositor_comments 'Adding full bibliography for 7230811--7230817.cif.'
_cod_original_cell_volume 3196.2(8)
_cod_database_code 7230814
_shelx_shelxl_version_number 2014/7
_shelx_space_group_comment
;
The symmetry employed for this shelxl refinement is uniquely defined
by the following loop, which should always be used as a source of
symmetry information in preference to the above space-group names.
They are only intended as comments.
;

loop_
_space_group_symop_operation_xyz
'x, y, z'
'-x, -y, -z'

loop_
_atom_site_label
_atom_site_type_symbol
_atom_site_fract_x
_atom_site_fract_y
_atom_site_fract_z
_atom_site_U_iso_or_equiv
_atom_site_adp_type
_atom_site_occupancy
_atom_site_site_symmetry_order
_atom_site_calc_flag
_atom_site_refinement_flags_posn
_atom_site_refinement_flags_adp
Ni1 Ni 0.39652(6) 0.77417(5) 0.36004(4) 0.0277(2) Uani 1 1 d . .
Ni2 Ni 0.51307(7) 0.71597(6) 0.20072(4) 0.0286(2) Uani 1 1 d . .
Ni3 Ni 0.36068(7) 0.91104(6) 0.21001(4) 0.0309(2) Uani 1 1 d . .
Ni4 Ni 0.23261(7) 0.76132(6) 0.25198(4) 0.0301(2) Uani 1 1 d . .
N11 N 0.3724(4) 0.8780(4) 0.4260(3) 0.0290(12) Uani 1 1 d . .
N13 N 0.3971(4) 1.0103(4) 0.2604(3) 0.0296(12) Uani 1 1 d . .
N22 N 0.5134(4) 0.5988(4) 0.1581(3) 0.0303(13) Uani 1 1 d . .
N41 N 0.2225(4) 0.6731(4) 0.1786(3) 0.0321(13) Uani 1 1 d . .
O11 O 0.5338(3) 0.7039(3) 0.3987(2) 0.0316(10) Uani 1 1 d . .
O12 O 0.2678(3) 0.8598(3) 0.3113(2) 0.0255(9) Uani 1 1 d . .
O13 O 0.2780(4) 0.7214(3) 0.4346(2) 0.0335(11) Uani 1 1 d D .
O21 O 0.6007(3) 0.7555(3) 0.1118(2) 0.0319(10) Uani 1 1 d . .
O22 O 0.3975(3) 0.6800(3) 0.2824(2) 0.0293(10) Uani 1 1 d . .
O23 O 0.6457(4) 0.6531(3) 0.2635(2) 0.0368(11) Uani 1 1 d D .
O31 O 0.2214(4) 0.9903(3) 0.1775(2) 0.0386(11) Uani 1 1 d . .
O32 O 0.4914(3) 0.8305(3) 0.2627(2) 0.0273(10) Uani 1 1 d . .
O33 O 0.4770(4) 0.9262(3) 0.1143(2) 0.0412(12) Uani 1 1 d D .
O41 O 0.1396(3) 0.7141(3) 0.3338(2) 0.0330(11) Uani 1 1 d . .
O42 O 0.3492(3) 0.7927(3) 0.1661(2) 0.0299(10) Uani 1 1 d . .
O43 O 0.1064(4) 0.8638(3) 0.2090(2) 0.0405(12) Uani 1 1 d D .
C11 C 0.5845(5) 0.7324(4) 0.4483(3) 0.0301(15) Uani 1 1 d . .
C12 C 0.5443(5) 0.8173(4) 0.4846(3) 0.0269(14) Uani 1 1 d . .
C13 C 0.6065(5) 0.8408(5) 0.5363(3) 0.0351(16) Uani 1 1 d . .
H13 H 0.5780 0.8977 0.5609 0.042 Uiso 1 1 calc R U
C14 C 0.7068(6) 0.7842(5) 0.5522(3) 0.0371(17) Uani 1 1 d . .
H14 H 0.7487 0.8016 0.5867 0.045 Uiso 1 1 calc R U
C15 C 0.7462(5) 0.7005(5) 0.5169(3) 0.0355(16) Uani 1 1 d . .
H15 H 0.8154 0.6602 0.5283 0.043 Uiso 1 1 calc R U
C16 C 0.6888(5) 0.6745(5) 0.4665(3) 0.0344(16) Uani 1 1 d . .
H16 H 0.7188 0.6169 0.4432 0.041 Uiso 1 1 calc R U
C17 C 0.4407(5) 0.8841(4) 0.4729(3) 0.0313(15) Uani 1 1 d . .
H17 H 0.4205 0.9376 0.5022 0.038 Uiso 1 1 calc R U
C18 C 0.2672(5) 0.9417(4) 0.4209(3) 0.0264(14) Uani 1 1 d . .
C19 C 0.2145(5) 1.0122(5) 0.4704(3) 0.0350(16) Uani 1 1 d . .
H19 H 0.2534 1.0227 0.5095 0.042 Uiso 1 1 calc R U
C21 C 0.6290(5) 0.7145(4) 0.0473(3) 0.0306(15) Uani 1 1 d . .
C22 C 0.6060(5) 0.6286(5) 0.0345(3) 0.0326(15) Uani 1 1 d . .
C23 C 0.6405(6) 0.5911(5) -0.0380(3) 0.0403(18) Uani 1 1 d . .
H23 H 0.6256 0.5344 -0.0470 0.048 Uiso 1 1 calc R U
C24 C 0.6944(7) 0.6336(6) -0.0955(4) 0.052(2) Uani 1 1 d . .
H24 H 0.7169 0.6065 -0.1434 0.062 Uiso 1 1 calc R U
C25 C 0.7159(6) 0.7166(5) -0.0831(4) 0.049(2) Uani 1 1 d . .
H25 H 0.7521 0.7470 -0.1231 0.059 Uiso 1 1 calc R U
C26 C 0.6853(6) 0.7552(5) -0.0133(4) 0.0428(18) Uani 1 1 d . .
H26 H 0.7028 0.8113 -0.0059 0.051 Uiso 1 1 calc R U
C27 C 0.5531(5) 0.5764(5) 0.0886(3) 0.0323(15) Uani 1 1 d . .
H27 H 0.5457 0.5196 0.0730 0.039 Uiso 1 1 calc R U
C28 C 0.4697(5) 0.5437(4) 0.2144(3) 0.0297(15) Uani 1 1 d . .
C29 C 0.4138(5) 0.5880(4) 0.2800(3) 0.0275(14) Uani 1 1 d . .
C31 C 0.1730(6) 1.0738(5) 0.2015(3) 0.0381(17) Uani 1 1 d . .
C32 C 0.2243(6) 1.1241(4) 0.2448(3) 0.0322(15) Uani 1 1 d . .
C33 C 0.1620(6) 1.2134(5) 0.2649(3) 0.0406(18) Uani 1 1 d . .
H33 H 0.1961 1.2486 0.2919 0.049 Uiso 1 1 calc R U
C34 C 0.0551(6) 1.2518(5) 0.2475(4) 0.051(2) Uani 1 1 d . .
H34 H 0.0151 1.3120 0.2628 0.061 Uiso 1 1 calc R U
C35 C 0.0067(7) 1.2019(6) 0.2074(5) 0.065(3) Uani 1 1 d . .
H35 H -0.0681 1.2274 0.1955 0.078 Uiso 1 1 calc R U
C36 C 0.0639(7) 1.1160(5) 0.1842(4) 0.056(2) Uani 1 1 d . .
H36 H 0.0284 1.0839 0.1553 0.068 Uiso 1 1 calc R U
C37 C 0.3329(5) 1.0916(4) 0.2686(3) 0.0302(15) Uani 1 1 d . .
H37 H 0.3606 1.1338 0.2929 0.036 Uiso 1 1 calc R U
C38 C 0.5074(5) 0.9806(4) 0.2811(3) 0.0286(15) Uani 1 1 d . .
C39 C 0.5559(5) 0.8861(4) 0.2793(3) 0.0273(14) Uani 1 1 d . .
C41 C 0.1034(5) 0.6401(5) 0.3326(4) 0.0337(16) Uani 1 1 d . .
C42 C 0.1245(5) 0.5838(5) 0.2680(3) 0.0311(15) Uani 1 1 d . .
C43 C 0.0855(6) 0.5040(5) 0.2738(4) 0.0410(18) Uani 1 1 d . .
H43 H 0.1016 0.4654 0.2317 0.049 Uiso 1 1 calc R U
C44 C 0.0257(6) 0.4804(5) 0.3378(4) 0.0457(19) Uani 1 1 d . .
H44 H 0.0007 0.4259 0.3400 0.055 Uiso 1 1 calc R U
C45 C 0.0005(6) 0.5356(5) 0.4003(4) 0.0437(18) Uani 1 1 d . .
H45 H -0.0425 0.5199 0.4451 0.052 Uiso 1 1 calc R U
C46 C 0.0394(6) 0.6138(5) 0.3955(4) 0.0425(18) Uani 1 1 d . .
H46 H 0.0211 0.6517 0.4381 0.051 Uiso 1 1 calc R U
C47 C 0.1800(6) 0.6040(5) 0.1948(4) 0.0369(17) Uani 1 1 d . .
H47 H 0.1854 0.5630 0.1557 0.044 Uiso 1 1 calc R U
C48 C 0.2643(6) 0.6986(5) 0.1055(3) 0.0336(16) Uani 1 1 d . .
C49 C 0.3241(5) 0.7665(5) 0.1003(3) 0.0330(16) Uani 1 1 d . .
C110 C 0.1070(5) 1.0674(4) 0.4642(3) 0.0331(15) Uani 1 1 d . .
C111 C 0.0529(5) 1.0501(5) 0.4055(4) 0.0379(16) Uani 1 1 d . .
H111 H -0.0209 1.0873 0.3997 0.045 Uiso 1 1 calc R U
C112 C 0.1036(5) 0.9810(5) 0.3563(3) 0.0358(16) Uani 1 1 d . .
H112 H 0.0636 0.9704 0.3178 0.043 Uiso 1 1 calc R U
C113 C 0.2116(5) 0.9265(4) 0.3614(3) 0.0300(15) Uani 1 1 d . .
C114 C 0.0517(6) 1.1437(5) 0.5171(4) 0.048(2) Uani 1 1 d . .
H11A H 0.0974 1.1402 0.5579 0.072 Uiso 1 1 calc R U
H11B H -0.0252 1.1387 0.5379 0.072 Uiso 1 1 calc R U
H11C H 0.0465 1.2023 0.4902 0.072 Uiso 1 1 calc R U
C115 C 0.2517(6) 0.7428(6) 0.5135(3) 0.047(2) Uani 1 1 d . .
H11D H 0.2032 0.8061 0.5189 0.056 Uiso 1 1 calc R U
H11E H 0.3238 0.7407 0.5330 0.056 Uiso 1 1 calc R U
C116 C 0.1922(7) 0.6804(6) 0.5605(4) 0.054(2) Uani 1 1 d . .
H11F H 0.1787 0.7000 0.6132 0.065 Uiso 1 1 calc R U
H11G H 0.1166 0.6874 0.5442 0.065 Uiso 1 1 calc R U
C117 C 0.2542(7) 0.5817(6) 0.5576(4) 0.059(2) Uani 1 1 d . .
H11H H 0.2556 0.5592 0.5069 0.071 Uiso 1 1 calc R U
H11I H 0.2111 0.5473 0.5938 0.071 Uiso 1 1 calc R U
C118 C 0.3752(7) 0.5614(7) 0.5747(6) 0.090(3) Uani 1 1 d . .
H11J H 0.4217 0.5875 0.5349 0.135 Uiso 1 1 calc R U
H11K H 0.4067 0.4951 0.5776 0.135 Uiso 1 1 calc R U
H11L H 0.3758 0.5883 0.6227 0.135 Uiso 1 1 calc R U
C210 C 0.3749(5) 0.5367(4) 0.3402(3) 0.0327(15) Uani 1 1 d . .
H210 H 0.3365 0.5661 0.3854 0.039 Uiso 1 1 calc R U
C211 C 0.3919(5) 0.4449(5) 0.3342(4) 0.0363(16) Uani 1 1 d . .
H211 H 0.3667 0.4107 0.3760 0.044 Uiso 1 1 calc R U
C212 C 0.4460(5) 0.3994(5) 0.2673(4) 0.0357(16) Uani 1 1 d . .
C213 C 0.4843(6) 0.4499(5) 0.2086(3) 0.0355(16) Uani 1 1 d . .
H213 H 0.5214 0.4205 0.1631 0.043 Uiso 1 1 calc R U
C214 C 0.4663(6) 0.2966(5) 0.2629(4) 0.051(2) Uani 1 1 d . .
H21A H 0.4082 0.2826 0.2369 0.077 Uiso 1 1 calc R U
H21B H 0.4616 0.2699 0.3137 0.077 Uiso 1 1 calc R U
H21C H 0.5423 0.2707 0.2354 0.077 Uiso 1 1 calc R U
C215 C 0.7323(6) 0.5696(5) 0.2556(4) 0.049(2) Uani 1 1 d . .
H21D H 0.6963 0.5177 0.2628 0.059 Uiso 1 1 calc R U
H21E H 0.7820 0.5648 0.2950 0.059 Uiso 1 1 calc R U
C216 C 0.8029(6) 0.5635(5) 0.1807(4) 0.0440(19) Uani 1 1 d . .
H21F H 0.7534 0.5636 0.1421 0.053 Uiso 1 1 calc R U
H21G H 0.8613 0.5043 0.1780 0.053 Uiso 1 1 calc R U
C217 C 0.8622(7) 0.6384(6) 0.1620(4) 0.057(2) Uani 1 1 d . .
H21H H 0.9082 0.6413 0.2020 0.069 Uiso 1 1 calc R U
H21I H 0.8042 0.6974 0.1605 0.069 Uiso 1 1 calc R U
C218 C 0.9402(7) 0.6248(7) 0.0867(5) 0.082(3) Uani 1 1 d . .
H21J H 0.9965 0.5656 0.0873 0.123 Uiso 1 1 calc R U
H21K H 0.9797 0.6738 0.0782 0.123 Uiso 1 1 calc R U
H21L H 0.8943 0.6262 0.0463 0.123 Uiso 1 1 calc R U
C310 C 0.6640(5) 0.8527(5) 0.2969(3) 0.0327(15) Uani 1 1 d . .
H310 H 0.6970 0.7886 0.2968 0.039 Uiso 1 1 calc R U
C311 C 0.7260(6) 0.9111(5) 0.3150(3) 0.0403(17) Uani 1 1 d . .
H311 H 0.8008 0.8865 0.3274 0.048 Uiso 1 1 calc R U
C312 C 0.6802(6) 1.0054(5) 0.3153(3) 0.0352(16) Uani 1 1 d . .
C313 C 0.5719(5) 1.0380(5) 0.2979(3) 0.0327(16) Uani 1 1 d . .
H313 H 0.5396 1.1021 0.2974 0.039 Uiso 1 1 calc R U
C314 C 0.7517(6) 1.0703(5) 0.3292(4) 0.052(2) Uani 1 1 d . .
H31A H 0.7795 1.0961 0.2812 0.078 Uiso 1 1 calc R U
H31B H 0.8169 1.0366 0.3536 0.078 Uiso 1 1 calc R U
H31C H 0.7047 1.1198 0.3616 0.078 Uiso 1 1 calc R U
C315 C 0.5250(8) 1.0020(6) 0.0954(4) 0.064(3) Uani 1 1 d . .
H31D H 0.4652 1.0590 0.1045 0.097 Uiso 1 1 calc R U
H31E H 0.5578 0.9994 0.0423 0.097 Uiso 1 1 calc R U
H31F H 0.5849 0.9999 0.1263 0.097 Uiso 1 1 calc R U
C410 C 0.3573(6) 0.7999(5) 0.0314(4) 0.0404(17) Uani 1 1 d . .
H410 H 0.3985 0.8456 0.0273 0.048 Uiso 1 1 calc R U
C411 C 0.3315(6) 0.7681(5) -0.0332(4) 0.0476(19) Uani 1 1 d . .
H411 H 0.3547 0.7929 -0.0807 0.057 Uiso 1 1 calc R U
C412 C 0.2730(6) 0.7013(5) -0.0293(4) 0.0420(18) Uani 1 1 d . .
C413 C 0.2392(5) 0.6669(5) 0.0402(4) 0.0391(17) Uani 1 1 d . .
H413 H 0.1983 0.6210 0.0438 0.047 Uiso 1 1 calc R U
C414 C 0.2392(7) 0.6684(6) -0.0986(4) 0.056(2) Uani 1 1 d . .
H41A H 0.2756 0.6030 -0.1049 0.084 Uiso 1 1 calc R U
H41B H 0.2641 0.7025 -0.1429 0.084 Uiso 1 1 calc R U
H41C H 0.1561 0.6783 -0.0926 0.084 Uiso 1 1 calc R U
C415 C 0.0025(7) 0.8608(8) 0.1848(6) 0.090(3) Uani 1 1 d . .
H41D H -0.0026 0.7965 0.1882 0.108 Uiso 1 1 calc R U
H41E H -0.0612 0.8960 0.2204 0.108 Uiso 1 1 calc R U
C416 C -0.0140(12) 0.8928(10) 0.1147(6) 0.135(5) Uani 1 1 d . .
H41F H 0.0433 0.8512 0.0792 0.162 Uiso 1 1 calc R U
H41G H 0.0046 0.9529 0.1091 0.162 Uiso 1 1 calc R U
C417 C -0.1290(9) 0.9053(8) 0.0881(6) 0.100(4) Uani 1 1 d D .
H41H H -0.1441 0.8441 0.0888 0.120 Uiso 1 1 calc R U
H41I H -0.1873 0.9419 0.1262 0.120 Uiso 1 1 calc R U
C418 C -0.149(2) 0.946(2) 0.0182(11) 0.342(18) Uani 1 1 d D .
H41J H -0.1468 1.0100 0.0184 0.513 Uiso 1 1 calc R U
H41K H -0.2236 0.9419 0.0079 0.513 Uiso 1 1 calc R U
H41L H -0.0893 0.9136 -0.0207 0.513 Uiso 1 1 calc R U
H13O H 0.222(11) 0.737(17) 0.410(10) 0.411 Uiso 1 1 d D U
H23O H 0.614(17) 0.641(16) 0.306(6) 0.411 Uiso 1 1 d D U
H33O H 0.525(16) 0.875(8) 0.113(12) 0.411 Uiso 1 1 d D U
H43O H 0.128(19) 0.905(10) 0.182(10) 0.411 Uiso 1 1 d D U

loop_
_atom_site_aniso_label
_atom_site_aniso_U_11
_atom_site_aniso_U_22
_atom_site_aniso_U_33
_atom_site_aniso_U_23
_atom_site_aniso_U_13
_atom_site_aniso_U_12
Ni1 0.0267(5) 0.0247(5) 0.0358(5) -0.0059(4) -0.0063(3) -0.0119(3)
Ni2 0.0297(5) 0.0267(5) 0.0337(5) -0.0051(4) -0.0043(3) -0.0143(4)
Ni3 0.0320(5) 0.0258(5) 0.0407(5) -0.0028(4) -0.0110(4) -0.0139(4)
Ni4 0.0285(5) 0.0280(5) 0.0395(5) -0.0058(4) -0.0078(4) -0.0144(4)
N11 0.021(3) 0.030(3) 0.039(3) -0.005(2) -0.003(2) -0.012(2)
N13 0.031(3) 0.028(3) 0.032(3) -0.001(2) -0.005(2) -0.010(2)
N22 0.024(3) 0.033(3) 0.038(3) -0.007(3) -0.007(2) -0.012(2)
N41 0.026(3) 0.032(4) 0.042(3) -0.010(3) -0.005(2) -0.012(2)
O11 0.029(2) 0.028(3) 0.045(2) -0.009(2) -0.0134(19) -0.0127(19)
O12 0.022(2) 0.019(2) 0.037(2) -0.0062(18) -0.0070(17) -0.0058(17)
O13 0.033(3) 0.033(3) 0.038(2) -0.008(2) -0.0010(19) -0.015(2)
O21 0.033(3) 0.034(3) 0.035(2) -0.010(2) -0.0008(19) -0.019(2)
O22 0.027(2) 0.026(3) 0.038(2) -0.0008(19) -0.0055(18) -0.0113(19)
O23 0.030(3) 0.038(3) 0.043(3) -0.010(2) -0.008(2) -0.008(2)
O31 0.042(3) 0.024(3) 0.057(3) -0.006(2) -0.025(2) -0.009(2)
O32 0.026(2) 0.024(3) 0.038(2) -0.0092(19) -0.0092(18) -0.0123(18)
O33 0.058(3) 0.032(3) 0.042(3) 0.000(2) -0.012(2) -0.023(2)
O41 0.030(3) 0.029(3) 0.045(3) -0.012(2) -0.007(2) -0.014(2)
O42 0.033(3) 0.031(3) 0.032(2) -0.0039(19) -0.0060(18) -0.0163(19)
O43 0.036(3) 0.031(3) 0.056(3) -0.007(2) -0.015(2) -0.007(2)
C11 0.025(4) 0.034(4) 0.034(3) -0.003(3) -0.003(3) -0.015(3)
C12 0.033(4) 0.026(4) 0.024(3) -0.001(3) 0.000(3) -0.014(3)
C13 0.033(4) 0.040(5) 0.036(4) -0.007(3) -0.003(3) -0.015(3)
C14 0.036(4) 0.048(5) 0.036(4) -0.010(3) -0.006(3) -0.024(3)
C15 0.028(4) 0.042(5) 0.038(4) -0.001(3) -0.002(3) -0.013(3)
C16 0.031(4) 0.030(4) 0.043(4) -0.009(3) -0.004(3) -0.007(3)
C17 0.031(4) 0.027(4) 0.040(4) -0.009(3) -0.003(3) -0.012(3)
C18 0.022(3) 0.023(4) 0.036(3) -0.005(3) 0.000(3) -0.010(3)
C19 0.034(4) 0.035(4) 0.043(4) -0.008(3) -0.003(3) -0.022(3)
C21 0.034(4) 0.028(4) 0.034(4) 0.004(3) -0.002(3) -0.017(3)
C22 0.036(4) 0.028(4) 0.039(4) 0.004(3) -0.010(3) -0.017(3)
C23 0.048(5) 0.039(5) 0.039(4) -0.010(3) -0.008(3) -0.016(3)
C24 0.068(6) 0.051(6) 0.035(4) -0.011(4) 0.006(4) -0.019(4)
C25 0.059(5) 0.054(6) 0.034(4) 0.002(4) 0.009(3) -0.024(4)
C26 0.057(5) 0.031(4) 0.042(4) 0.003(3) -0.002(3) -0.018(3)
C27 0.038(4) 0.029(4) 0.035(4) -0.001(3) -0.009(3) -0.015(3)
C28 0.032(4) 0.019(4) 0.041(4) 0.001(3) -0.011(3) -0.008(3)
C29 0.021(3) 0.021(4) 0.042(4) -0.004(3) -0.004(3) -0.008(3)
C31 0.045(4) 0.033(4) 0.037(4) 0.004(3) -0.006(3) -0.013(3)
C32 0.040(4) 0.029(4) 0.033(3) -0.001(3) -0.003(3) -0.019(3)
C33 0.048(5) 0.036(5) 0.039(4) -0.007(3) -0.003(3) -0.013(3)
C34 0.051(5) 0.036(5) 0.066(5) -0.006(4) -0.017(4) -0.005(4)
C35 0.052(5) 0.040(5) 0.108(7) -0.010(5) -0.044(5) 0.000(4)
C36 0.058(5) 0.041(5) 0.080(5) -0.007(4) -0.040(4) -0.010(4)
C37 0.032(4) 0.034(4) 0.031(3) -0.010(3) 0.004(3) -0.022(3)
C38 0.033(4) 0.029(4) 0.027(3) -0.007(3) -0.001(3) -0.016(3)
C39 0.027(4) 0.033(4) 0.027(3) -0.002(3) -0.003(3) -0.016(3)
C41 0.023(4) 0.034(4) 0.049(4) -0.005(3) -0.011(3) -0.011(3)
C42 0.023(4) 0.034(4) 0.038(4) -0.004(3) -0.002(3) -0.010(3)
C43 0.037(4) 0.033(4) 0.057(5) -0.015(4) -0.005(3) -0.015(3)
C44 0.054(5) 0.038(5) 0.054(5) -0.005(4) 0.000(4) -0.032(4)
C45 0.043(4) 0.045(5) 0.052(4) -0.004(4) -0.004(3) -0.028(4)
C46 0.038(4) 0.053(5) 0.043(4) -0.012(4) 0.003(3) -0.026(4)
C47 0.036(4) 0.034(4) 0.047(4) -0.011(3) -0.018(3) -0.012(3)
C48 0.039(4) 0.033(4) 0.030(4) -0.004(3) -0.005(3) -0.012(3)
C49 0.022(4) 0.040(4) 0.038(4) -0.010(3) -0.004(3) -0.006(3)
C110 0.024(4) 0.027(4) 0.050(4) -0.006(3) 0.004(3) -0.015(3)
C111 0.024(4) 0.031(4) 0.058(4) -0.001(3) -0.001(3) -0.009(3)
C112 0.031(4) 0.034(4) 0.047(4) -0.007(3) -0.008(3) -0.014(3)
C113 0.027(4) 0.031(4) 0.031(3) -0.001(3) 0.004(3) -0.009(3)
C114 0.034(4) 0.039(5) 0.070(5) -0.020(4) 0.002(4) -0.008(3)
C115 0.040(5) 0.064(6) 0.038(4) -0.002(4) -0.004(3) -0.016(4)
C116 0.063(6) 0.053(6) 0.056(5) -0.003(4) -0.010(4) -0.030(4)
C117 0.056(5) 0.056(6) 0.070(5) 0.000(4) -0.013(4) -0.023(4)
C118 0.050(6) 0.098(9) 0.132(8) 0.033(7) -0.027(6) -0.037(5)
C210 0.030(4) 0.028(4) 0.040(4) -0.005(3) -0.002(3) -0.008(3)
C211 0.035(4) 0.033(4) 0.044(4) 0.006(3) -0.004(3) -0.015(3)
C212 0.033(4) 0.032(4) 0.048(4) -0.004(3) -0.010(3) -0.014(3)
C213 0.039(4) 0.035(4) 0.036(4) -0.009(3) -0.005(3) -0.014(3)
C214 0.061(5) 0.031(5) 0.067(5) -0.007(4) 0.000(4) -0.023(4)
C215 0.045(5) 0.033(5) 0.067(5) -0.019(4) -0.010(4) -0.002(3)
C216 0.028(4) 0.054(5) 0.052(4) -0.018(4) -0.006(3) -0.011(3)
C217 0.045(5) 0.071(7) 0.061(5) -0.001(4) -0.012(4) -0.021(4)
C218 0.042(5) 0.112(9) 0.084(6) 0.012(6) 0.007(5) -0.017(5)
C310 0.033(4) 0.028(4) 0.040(4) -0.002(3) -0.005(3) -0.012(3)
C311 0.032(4) 0.053(5) 0.044(4) 0.000(3) -0.009(3) -0.024(3)
C312 0.036(4) 0.038(5) 0.039(4) -0.004(3) -0.005(3) -0.023(3)
C313 0.037(4) 0.031(4) 0.038(4) -0.007(3) -0.010(3) -0.017(3)
C314 0.047(5) 0.051(5) 0.070(5) -0.013(4) -0.018(4) -0.027(4)
C315 0.105(7) 0.051(6) 0.047(5) 0.002(4) 0.007(5) -0.048(5)
C410 0.041(4) 0.042(5) 0.045(4) 0.001(3) -0.011(3) -0.019(3)
C411 0.056(5) 0.056(6) 0.039(4) 0.001(4) -0.017(3) -0.023(4)
C412 0.047(5) 0.047(5) 0.036(4) -0.004(3) -0.013(3) -0.015(4)
C413 0.034(4) 0.041(5) 0.049(4) -0.011(3) -0.012(3) -0.015(3)
C414 0.055(5) 0.077(7) 0.043(4) -0.008(4) -0.019(4) -0.023(4)
C415 0.045(6) 0.094(9) 0.147(9) 0.034(7) -0.049(6) -0.033(5)
C416 0.178(13) 0.169(14) 0.127(9) 0.056(9) -0.095(9) -0.140(11)
C417 0.097(8) 0.086(9) 0.147(9) 0.010(7) -0.072(7) -0.045(7)
C418 0.32(3) 0.55(5) 0.32(2) 0.31(3) -0.25(2) -0.35(3)

loop_
_atom_type_symbol
_atom_type_description
_atom_type_scat_dispersion_real
_atom_type_scat_dispersion_imag
_atom_type_scat_source
C C 0.0033 0.0016 'International Tables Vol C Tables 4.2.6.8 and 6.1.1.4'
H H 0.0000 0.0000 'International Tables Vol C Tables 4.2.6.8 and 6.1.1.4'
Ni Ni 0.3393 1.1124 'International Tables Vol C Tables 4.2.6.8 and 6.1.1.4'
N N 0.0061 0.0033 'International Tables Vol C Tables 4.2.6.8 and 6.1.1.4'
O O 0.0106 0.0060 'International Tables Vol C Tables 4.2.6.8 and 6.1.1.4'

loop_
_geom_angle_atom_site_label_1
_geom_angle_atom_site_label_2
_geom_angle_atom_site_label_3
_geom_angle
O11 Ni1 N11 94.74(18)
O11 Ni1 O12 171.30(18)
N11 Ni1 O12 83.02(18)
O11 Ni1 O22 95.53(16)
N11 Ni1 O22 169.67(19)
O12 Ni1 O22 86.67(15)
O11 Ni1 O13 97.30(18)
N11 Ni1 O13 90.17(18)
O12 Ni1 O13 91.12(17)
O22 Ni1 O13 89.54(16)
O11 Ni1 O32 94.15(16)
N11 Ni1 O32 96.56(18)
O12 Ni1 O32 77.81(15)
O22 Ni1 O32 81.68(15)
O13 Ni1 O32 166.19(15)
O21 Ni2 N22 94.61(19)
O21 Ni2 O22 169.54(16)
N22 Ni2 O22 82.59(19)
O21 Ni2 O32 96.77(17)
N22 Ni2 O32 168.56(19)
O22 Ni2 O32 86.00(16)
O21 Ni2 O23 100.41(17)
N22 Ni2 O23 92.44(19)
O22 Ni2 O23 89.80(17)
O32 Ni2 O23 86.64(16)
O21 Ni2 O42 92.49(16)
N22 Ni2 O42 95.66(18)
O22 Ni2 O42 77.82(16)
O32 Ni2 O42 82.72(15)
O23 Ni2 O42 164.16(14)
O31 Ni3 N13 94.03(19)
O31 Ni3 O42 96.87(17)
N13 Ni3 O42 169.06(19)
O31 Ni3 O32 170.05(16)
N13 Ni3 O32 82.64(18)
O42 Ni3 O32 86.45(15)
O31 Ni3 O33 98.45(19)
N13 Ni3 O33 90.90(19)
O42 Ni3 O33 88.43(16)
O32 Ni3 O33 91.00(17)
O31 Ni3 O12 93.85(17)
N13 Ni3 O12 96.08(17)
O42 Ni3 O12 82.28(15)
O32 Ni3 O12 77.25(15)
O33 Ni3 O12 165.40(16)
O41 Ni4 N41 94.5(2)
O41 Ni4 O12 97.24(16)
N41 Ni4 O12 168.1(2)
O41 Ni4 O42 171.37(17)
N41 Ni4 O42 82.16(19)
O12 Ni4 O42 85.94(15)
O41 Ni4 O43 100.12(18)
N41 Ni4 O43 91.53(19)
O12 Ni4 O43 88.28(16)
O42 Ni4 O43 87.97(17)
O41 Ni4 O22 95.21(17)
N41 Ni4 O22 94.59(18)
O12 Ni4 O22 82.48(15)
O42 Ni4 O22 77.20(15)
O43 Ni4 O22 162.99(18)
C17 N11 C18 123.9(5)
C17 N11 Ni1 124.2(4)
C18 N11 Ni1 111.7(4)
C37 N13 C38 124.7(5)
C37 N13 Ni3 125.0(4)
C38 N13 Ni3 110.1(4)
C27 N22 C28 126.5(6)
C27 N22 Ni2 123.7(5)
C28 N22 Ni2 109.8(4)
C47 N41 C48 124.9(5)
C47 N41 Ni4 124.7(5)
C48 N41 Ni4 110.4(4)
C11 O11 Ni1 125.4(4)
C113 O12 Ni1 107.8(3)
C113 O12 Ni4 138.8(4)
Ni1 O12 Ni4 96.21(16)
C113 O12 Ni3 113.6(4)
Ni1 O12 Ni3 102.74(16)
Ni4 O12 Ni3 92.23(14)
C115 O13 Ni1 122.7(4)
C115 O13 H13O 115(10)
Ni1 O13 H13O 98(10)
C21 O21 Ni2 125.9(4)
C29 O22 Ni2 107.6(3)
C29 O22 Ni1 137.2(4)
Ni2 O22 Ni1 97.68(18)
C29 O22 Ni4 115.0(3)
Ni2 O22 Ni4 102.84(18)
Ni1 O22 Ni4 91.32(15)
C215 O23 Ni2 132.9(4)
C215 O23 H23O 97(10)
Ni2 O23 H23O 106(10)
C31 O31 Ni3 124.4(4)
C39 O32 Ni2 138.0(4)
C39 O32 Ni3 107.1(4)
Ni2 O32 Ni3 95.85(15)
C39 O32 Ni1 115.7(3)
Ni2 O32 Ni1 92.27(16)
Ni3 O32 Ni1 102.03(16)
C315 O33 Ni3 127.0(4)
C315 O33 H33O 115(10)
Ni3 O33 H33O 102(10)
C41 O41 Ni4 126.0(4)
C49 O42 Ni3 136.9(4)
C49 O42 Ni4 107.4(4)
Ni3 O42 Ni4 96.93(15)
C49 O42 Ni2 116.1(3)
Ni3 O42 Ni2 92.02(15)
Ni4 O42 Ni2 102.02(17)
C415 O43 Ni4 131.2(5)
C415 O43 H43O 105(10)
Ni4 O43 H43O 117(10)
O11 C11 C12 125.0(6)
O11 C11 C16 118.0(5)
C12 C11 C16 117.1(5)
C13 C12 C11 119.9(6)
C13 C12 C17 115.6(5)
C11 C12 C17 124.5(5)
C14 C13 C12 121.8(6)
C14 C13 H13 119.1
C12 C13 H13 119.1
C13 C14 C15 118.4(6)
C13 C14 H14 120.8
C15 C14 H14 120.8
C16 C15 C14 122.0(6)
C16 C15 H15 119.0
C14 C15 H15 119.0
C15 C16 C11 120.9(6)
C15 C16 H16 119.6
C11 C16 H16 119.6
N11 C17 C12 126.0(5)
N11 C17 H17 117.0
C12 C17 H17 117.0
C19 C18 N11 125.7(5)
C19 C18 C113 119.9(6)
N11 C18 C113 114.4(5)
C110 C19 C18 121.7(6)
C110 C19 H19 119.2
C18 C19 H19 119.2
O21 C21 C26 119.2(6)
O21 C21 C22 123.4(6)
C26 C21 C22 117.4(5)
C27 C22 C23 116.0(6)
C27 C22 C21 125.7(5)
C23 C22 C21 118.2(6)
C24 C23 C22 122.3(7)
C24 C23 H23 118.9
C22 C23 H23 118.9
C23 C24 C25 119.3(6)
C23 C24 H24 120.3
C25 C24 H24 120.3
C26 C25 C24 120.5(7)
C26 C25 H25 119.7
C24 C25 H25 119.7
C25 C26 C21 122.2(7)
C25 C26 H26 118.9
C21 C26 H26 118.9
N22 C27 C22 126.1(6)
N22 C27 H27 117.0
C22 C27 H27 117.0
C29 C28 C213 120.2(6)
C29 C28 N22 115.6(6)
C213 C28 N22 124.1(5)
O22 C29 C28 118.3(6)
O22 C29 C210 122.7(5)
C28 C29 C210 118.9(6)
O31 C31 C36 118.0(6)
O31 C31 C32 124.4(6)
C36 C31 C32 117.6(6)
C33 C32 C37 117.3(6)
C33 C32 C31 117.3(6)
C37 C32 C31 125.4(6)
C34 C33 C32 123.2(7)
C34 C33 H33 118.4
C32 C33 H33 118.4
C33 C34 C35 118.4(7)
C33 C34 H34 120.8
C35 C34 H34 120.8
C36 C35 C34 121.3(7)
C36 C35 H35 119.4
C34 C35 H35 119.4
C35 C36 C31 122.1(7)
C35 C36 H36 119.0
C31 C36 H36 119.0
N13 C37 C32 125.7(6)
N13 C37 H37 117.2
C32 C37 H37 117.2
C313 C38 C39 119.2(6)
C313 C38 N13 124.8(6)
C39 C38 N13 115.9(5)
O32 C39 C310 122.4(6)
O32 C39 C38 118.5(5)
C310 C39 C38 119.0(6)
O41 C41 C46 119.8(5)
O41 C41 C42 123.7(6)
C46 C41 C42 116.5(6)
C43 C42 C41 118.9(6)
C43 C42 C47 115.8(5)
C41 C42 C47 125.3(6)
C44 C43 C42 121.8(6)
C44 C43 H43 119.1
C42 C43 H43 119.1
C43 C44 C45 120.5(7)
C43 C44 H44 119.8
C45 C44 H44 119.8
C46 C45 C44 118.3(7)
C46 C45 H45 120.9
C44 C45 H45 120.9
C41 C46 C45 124.0(6)
C41 C46 H46 118.0
C45 C46 H46 118.0
N41 C47 C42 125.1(6)
N41 C47 H47 117.5
C42 C47 H47 117.5
C49 C48 C413 119.6(6)
C49 C48 N41 116.3(5)
C413 C48 N41 123.7(6)
C410 C49 O42 124.1(6)
C410 C49 C48 119.0(6)
O42 C49 C48 116.9(6)
C19 C110 C111 117.4(6)
C19 C110 C114 121.3(6)
C111 C110 C114 121.3(6)
C112 C111 C110 121.7(6)
C112 C111 H111 119.2
C110 C111 H111 119.2
C111 C112 C113 121.3(6)
C111 C112 H112 119.3
C113 C112 H112 119.3
O12 C113 C112 123.4(5)
O12 C113 C18 118.6(5)
C112 C113 C18 118.0(5)
C110 C114 H11A 109.5
C110 C114 H11B 109.5
H11A C114 H11B 109.5
C110 C114 H11C 109.5
H11A C114 H11C 109.5
H11B C114 H11C 109.5
O13 C115 C116 114.4(6)
O13 C115 H11D 108.7
C116 C115 H11D 108.7
O13 C115 H11E 108.7
C116 C115 H11E 108.7
H11D C115 H11E 107.6
C117 C116 C115 115.1(7)
C117 C116 H11F 108.5
C115 C116 H11F 108.5
C117 C116 H11G 108.5
C115 C116 H11G 108.5
H11F C116 H11G 107.5
C116 C117 C118 114.6(7)
C116 C117 H11H 108.6
C118 C117 H11H 108.6
C116 C117 H11I 108.6
C118 C117 H11I 108.6
H11H C117 H11I 107.6
C117 C118 H11J 109.5
C117 C118 H11K 109.5
H11J C118 H11K 109.5
C117 C118 H11L 109.5
H11J C118 H11L 109.5
H11K C118 H11L 109.5
C211 C210 C29 120.1(5)
C211 C210 H210 119.9
C29 C210 H210 119.9
C210 C211 C212 121.5(6)
C210 C211 H211 119.2
C212 C211 H211 119.2
C213 C212 C211 118.1(6)
C213 C212 C214 121.5(6)
C211 C212 C214 120.3(6)
C212 C213 C28 121.0(6)
C212 C213 H213 119.5
C28 C213 H213 119.5
C212 C214 H21A 109.5
C212 C214 H21B 109.5
H21A C214 H21B 109.5
C212 C214 H21C 109.5
H21A C214 H21C 109.5
H21B C214 H21C 109.5
O23 C215 C216 111.7(6)
O23 C215 H21D 109.3
C216 C215 H21D 109.3
O23 C215 H21E 109.3
C216 C215 H21E 109.3
H21D C215 H21E 107.9
C215 C216 C217 115.2(6)
C215 C216 H21F 108.5
C217 C216 H21F 108.5
C215 C216 H21G 108.5
C217 C216 H21G 108.5
H21F C216 H21G 107.5
C216 C217 C218 112.7(7)
C216 C217 H21H 109.1
C218 C217 H21H 109.1
C216 C217 H21I 109.1
C218 C217 H21I 109.1
H21H C217 H21I 107.8
C217 C218 H21J 109.5
C217 C218 H21K 109.5
H21J C218 H21K 109.5
C217 C218 H21L 109.5
H21J C218 H21L 109.5
H21K C218 H21L 109.5
C39 C310 C311 120.8(6)
C39 C310 H310 119.6
C311 C310 H310 119.6
C310 C311 C312 120.9(6)
C310 C311 H311 119.5
C312 C311 H311 119.5
C313 C312 C311 117.7(6)
C313 C312 C314 121.2(7)
C311 C312 C314 121.0(6)
C312 C313 C38 122.3(6)
C312 C313 H313 118.8
C38 C313 H313 118.8
C312 C314 H31A 109.5
C312 C314 H31B 109.5
H31A C314 H31B 109.5
C312 C314 H31C 109.5
H31A C314 H31C 109.5
H31B C314 H31C 109.5
O33 C315 H31D 109.5
O33 C315 H31E 109.5
H31D C315 H31E 109.5
O33 C315 H31F 109.5
H31D C315 H31F 109.5
H31E C315 H31F 109.5
C49 C410 C411 120.9(7)
C49 C410 H410 119.6
C411 C410 H410 119.6
C412 C411 C410 121.1(7)
C412 C411 H411 119.5
C410 C411 H411 119.5
C411 C412 C413 118.6(6)
C411 C412 C414 122.1(7)
C413 C412 C414 119.2(7)
C412 C413 C48 120.9(7)
C412 C413 H413 119.6
C48 C413 H413 119.6
C412 C414 H41A 109.5
C412 C414 H41B 109.5
H41A C414 H41B 109.5
C412 C414 H41C 109.5
H41A C414 H41C 109.5
H41B C414 H41C 109.5
C416 C415 O43 117.2(9)
C416 C415 H41D 108.0
O43 C415 H41D 108.0
C416 C415 H41E 108.0
O43 C415 H41E 108.0
H41D C415 H41E 107.3
C415 C416 C417 120.7(11)
C415 C416 H41F 107.1
C417 C416 H41F 107.1
C415 C416 H41G 107.1
C417 C416 H41G 107.1
H41F C416 H41G 106.8
C418 C417 C416 120.5(12)
C418 C417 H41H 107.2
C416 C417 H41H 107.2
C418 C417 H41I 107.2
C416 C417 H41I 107.2
H41H C417 H41I 106.8
C417 C418 H41J 109.5
C417 C418 H41K 109.5
H41J C418 H41K 109.5
C417 C418 H41L 109.5
H41J C418 H41L 109.5
H41K C418 H41L 109.5

loop_
_geom_bond_atom_site_label_1
_geom_bond_atom_site_label_2
_geom_bond_distance
Ni1 O11 1.946(4)
Ni1 N11 1.961(5)
Ni1 O12 2.041(4)
Ni1 O22 2.051(4)
Ni1 O13 2.111(4)
Ni1 O32 2.214(4)
Ni2 O21 1.948(4)
Ni2 N22 1.973(5)
Ni2 O22 2.039(4)
Ni2 O32 2.054(4)
Ni2 O23 2.111(4)
Ni2 O42 2.203(4)
Ni3 O31 1.963(4)
Ni3 N13 1.976(5)
Ni3 O42 2.045(4)
Ni3 O32 2.066(4)
Ni3 O33 2.110(5)
Ni3 O12 2.217(4)
Ni4 O41 1.947(4)
Ni4 N41 1.971(5)
Ni4 O12 2.051(4)
Ni4 O42 2.067(4)
Ni4 O43 2.093(5)
Ni4 O22 2.205(4)
N11 C17 1.297(7)
N11 C18 1.408(7)
N13 C37 1.282(7)
N13 C38 1.409(7)
N22 C27 1.305(7)
N22 C28 1.411(8)
N41 C47 1.288(9)
N41 C48 1.411(8)
O11 C11 1.311(7)
O12 C113 1.366(6)
O13 C115 1.448(7)
O13 H13O 0.839(10)
O21 C21 1.308(7)
O22 C29 1.359(7)
O23 C215 1.423(8)
O23 H23O 0.840(10)
O31 C31 1.318(7)
O32 C39 1.367(7)
O33 C315 1.425(9)
O33 H33O 0.840(10)
O41 C41 1.310(8)
O42 C49 1.374(7)
O43 C415 1.418(9)
O43 H43O 0.841(10)
C11 C12 1.413(8)
C11 C16 1.421(8)
C12 C13 1.403(8)
C12 C17 1.438(8)
C13 C14 1.364(9)
C13 H13 0.9500
C14 C15 1.389(9)
C14 H14 0.9500
C15 C16 1.361(8)
C15 H15 0.9500
C16 H16 0.9500
C17 H17 0.9500
C18 C19 1.391(8)
C18 C113 1.413(8)
C19 C110 1.381(9)
C19 H19 0.9500
C21 C26 1.403(9)
C21 C22 1.438(9)
C22 C27 1.409(9)
C22 C23 1.418(8)
C23 C24 1.365(10)
C23 H23 0.9500
C24 C25 1.386(10)
C24 H24 0.9500
C25 C26 1.377(8)
C25 H25 0.9500
C26 H26 0.9500
C27 H27 0.9500
C28 C29 1.389(8)
C28 C213 1.393(9)
C29 C210 1.396(9)
C31 C36 1.396(9)
C31 C32 1.431(9)
C32 C33 1.408(9)
C32 C37 1.415(9)
C33 C34 1.364(9)
C33 H33 0.9500
C34 C35 1.366(10)
C34 H34 0.9500
C35 C36 1.364(10)
C35 H35 0.9500
C36 H36 0.9500
C37 H37 0.9500
C38 C313 1.389(9)
C38 C39 1.401(8)
C39 C310 1.368(8)
C41 C46 1.382(9)
C41 C42 1.434(8)
C42 C43 1.405(9)
C42 C47 1.447(9)
C43 C44 1.354(9)
C43 H43 0.9500
C44 C45 1.389(9)
C44 H44 0.9500
C45 C46 1.382(10)
C45 H45 0.9500
C46 H46 0.9500
C47 H47 0.9500
C48 C49 1.402(9)
C48 C413 1.402(8)
C49 C410 1.360(9)
C110 C111 1.398(8)
C110 C114 1.494(8)
C111 C112 1.369(8)
C111 H111 0.9500
C112 C113 1.379(8)
C112 H112 0.9500
C114 H11A 0.9800
C114 H11B 0.9800
C114 H11C 0.9800
C115 C116 1.493(10)
C115 H11D 0.9900
C115 H11E 0.9900
C116 C117 1.492(10)
C116 H11F 0.9900
C116 H11G 0.9900
C117 C118 1.508(11)
C117 H11H 0.9900
C117 H11I 0.9900
C118 H11J 0.9800
C118 H11K 0.9800
C118 H11L 0.9800
C210 C211 1.360(9)
C210 H210 0.9500
C211 C212 1.409(8)
C211 H211 0.9500
C212 C213 1.369(9)
C212 C214 1.518(9)
C213 H213 0.9500
C214 H21A 0.9800
C214 H21B 0.9800
C214 H21C 0.9800
C215 C216 1.485(9)
C215 H21D 0.9900
C215 H21E 0.9900
C216 C217 1.496(11)
C216 H21F 0.9900
C216 H21G 0.9900
C217 C218 1.531(10)
C217 H21H 0.9900
C217 H21I 0.9900
C218 H21J 0.9800
C218 H21K 0.9800
C218 H21L 0.9800
C310 C311 1.385(9)
C310 H310 0.9500
C311 C312 1.394(9)
C311 H311 0.9500
C312 C313 1.367(9)
C312 C314 1.528(9)
C313 H313 0.9500
C314 H31A 0.9800
C314 H31B 0.9800
C314 H31C 0.9800
C315 H31D 0.9800
C315 H31E 0.9800
C315 H31F 0.9800
C410 C411 1.394(9)
C410 H410 0.9500
C411 C412 1.376(10)
C411 H411 0.9500
C412 C413 1.378(9)
C412 C414 1.521(8)
C413 H413 0.9500
C414 H41A 0.9800
C414 H41B 0.9800
C414 H41C 0.9800
C415 C416 1.354(12)
C415 H41D 0.9900
C415 H41E 0.9900
C416 C417 1.516(13)
C416 H41F 0.9900
C416 H41G 0.9900
C417 C418 1.397(13)
C417 H41H 0.9900
C417 H41I 0.9900
C418 H41J 0.9800
C418 H41K 0.9800
C418 H41L 0.9800

loop_
_geom_hbond_atom_site_label_D
_geom_hbond_atom_site_label_H
_geom_hbond_atom_site_label_A
_geom_hbond_distance_DH
_geom_hbond_distance_HA
_geom_hbond_distance_DA
_geom_hbond_angle_DHA
O23 H23O O11 0.840(10) 1.96(16) 2.662(5) 140(22)
O33 H33O O21 0.840(10) 1.81(5) 2.635(6) 168(24)
O43 H43O O31 0.841(10) 1.92(15) 2.648(7) 144(23)
O13 H13O O41 0.839(10) 1.92(11) 2.688(6) 151(22)
C112 H112 O43 0.95 2.52 3.268(7) 135.9
C210 H210 O13 0.95 2.45 3.216(7) 137.5
C310 H310 O23 0.95 2.43 3.187(8) 136.8
C410 H410 O33 0.95 2.48 3.235(8) 136.5

loop_
_geom_torsion_atom_site_label_1
_geom_torsion_atom_site_label_2
_geom_torsion_atom_site_label_3
_geom_torsion_atom_site_label_4
_geom_torsion
Ni1 O11 C11 C12 3.3(9)
Ni1 O11 C11 C16 -175.7(4)
O11 C11 C12 C13 -179.3(6)
C16 C11 C12 C13 -0.4(9)
O11 C11 C12 C17 1.0(10)
C16 C11 C12 C17 179.9(6)
C11 C12 C13 C14 0.9(10)
C17 C12 C13 C14 -179.4(6)
C12 C13 C14 C15 -1.2(10)
C13 C14 C15 C16 1.0(10)
C14 C15 C16 C11 -0.6(10)
O11 C11 C16 C15 179.2(6)
C12 C11 C16 C15 0.2(10)
C18 N11 C17 C12 174.5(6)
Ni1 N11 C17 C12 0.1(9)
C13 C12 C17 N11 177.5(6)
C11 C12 C17 N11 -2.8(11)
C17 N11 C18 C19 -8.9(10)
Ni1 N11 C18 C19 166.2(5)
C17 N11 C18 C113 174.4(6)
Ni1 N11 C18 C113 -10.5(7)
N11 C18 C19 C110 -175.1(6)
C113 C18 C19 C110 1.4(10)
Ni2 O21 C21 C26 175.4(4)
Ni2 O21 C21 C22 -4.9(9)
O21 C21 C22 C27 -1.4(10)
C26 C21 C22 C27 178.4(6)
O21 C21 C22 C23 179.7(6)
C26 C21 C22 C23 -0.5(9)
C27 C22 C23 C24 -178.9(7)
C21 C22 C23 C24 0.0(10)
C22 C23 C24 C25 -0.4(11)
C23 C24 C25 C26 1.2(12)
C24 C25 C26 C21 -1.7(11)
O21 C21 C26 C25 -178.9(6)
C22 C21 C26 C25 1.3(10)
C28 N22 C27 C22 -173.9(6)
Ni2 N22 C27 C22 3.1(9)
C23 C22 C27 N22 -178.8(6)
C21 C22 C27 N22 2.3(11)
C27 N22 C28 C29 -168.8(6)
Ni2 N22 C28 C29 13.8(6)
C27 N22 C28 C213 14.2(9)
Ni2 N22 C28 C213 -163.2(5)
Ni2 O22 C29 C28 -20.8(6)
Ni1 O22 C29 C28 -144.0(5)
Ni4 O22 C29 C28 93.1(5)
Ni2 O22 C29 C210 160.4(5)
Ni1 O22 C29 C210 37.2(8)
Ni4 O22 C29 C210 -85.6(6)
C213 C28 C29 O22 -177.5(5)
N22 C28 C29 O22 5.4(8)
C213 C28 C29 C210 1.3(9)
N22 C28 C29 C210 -175.8(5)
Ni3 O31 C31 C36 -168.7(5)
Ni3 O31 C31 C32 10.6(9)
O31 C31 C32 C33 178.9(6)
C36 C31 C32 C33 -1.7(10)
O31 C31 C32 C37 -0.6(11)
C36 C31 C32 C37 178.7(7)
C37 C32 C33 C34 -177.9(7)
C31 C32 C33 C34 2.5(10)
C32 C33 C34 C35 -1.1(12)
C33 C34 C35 C36 -0.9(13)
C34 C35 C36 C31 1.6(14)
O31 C31 C36 C35 179.2(7)
C32 C31 C36 C35 -0.2(12)
C38 N13 C37 C32 176.6(6)
Ni3 N13 C37 C32 1.4(9)
C33 C32 C37 N13 174.4(6)
C31 C32 C37 N13 -6.1(10)
C37 N13 C38 C313 -14.7(9)
Ni3 N13 C38 C313 161.1(5)
C37 N13 C38 C39 169.6(5)
Ni3 N13 C38 C39 -14.6(6)
Ni2 O32 C39 C310 -43.1(8)
Ni3 O32 C39 C310 -163.2(5)
Ni1 O32 C39 C310 83.9(6)
Ni2 O32 C39 C38 139.4(5)
Ni3 O32 C39 C38 19.4(6)
Ni1 O32 C39 C38 -93.6(5)
C313 C38 C39 O32 180.0(5)
N13 C38 C39 O32 -4.1(8)
C313 C38 C39 C310 2.4(8)
N13 C38 C39 C310 178.4(5)
Ni4 O41 C41 C46 178.9(4)
Ni4 O41 C41 C42 -2.3(9)
O41 C41 C42 C43 177.5(6)
C46 C41 C42 C43 -3.7(9)
O41 C41 C42 C47 -5.0(10)
C46 C41 C42 C47 173.8(6)
C41 C42 C43 C44 2.1(10)
C47 C42 C43 C44 -175.6(6)
C42 C43 C44 C45 0.2(11)
C43 C44 C45 C46 -0.9(11)
O41 C41 C46 C45 -178.0(7)
C42 C41 C46 C45 3.1(10)
C44 C45 C46 C41 -0.9(12)
C48 N41 C47 C42 -172.1(5)
Ni4 N41 C47 C42 5.3(10)
C43 C42 C47 N41 -179.1(7)
C41 C42 C47 N41 3.3(10)
C47 N41 C48 C49 -169.9(6)
Ni4 N41 C48 C49 12.4(7)
C47 N41 C48 C413 16.8(10)
Ni4 N41 C48 C413 -160.8(5)
Ni3 O42 C49 C410 37.8(9)
Ni4 O42 C49 C410 159.1(5)
Ni2 O42 C49 C410 -87.6(7)
Ni3 O42 C49 C48 -144.7(5)
Ni4 O42 C49 C48 -23.4(6)
Ni2 O42 C49 C48 89.9(6)
C413 C48 C49 C410 -0.4(10)
N41 C48 C49 C410 -174.0(5)
C413 C48 C49 O42 -178.1(5)
N41 C48 C49 O42 8.4(9)
C18 C19 C110 C111 -0.5(10)
C18 C19 C110 C114 -179.2(6)
C19 C110 C111 C112 0.4(10)
C114 C110 C111 C112 179.2(7)
C110 C111 C112 C113 -1.4(11)
Ni1 O12 C113 C112 -162.1(6)
Ni4 O12 C113 C112 -39.5(10)
Ni3 O12 C113 C112 84.7(7)
Ni1 O12 C113 C18 18.9(7)
Ni4 O12 C113 C18 141.5(5)
Ni3 O12 C113 C18 -94.2(6)
C111 C112 C113 O12 -176.6(6)
C111 C112 C113 C18 2.3(10)
C19 C18 C113 O12 176.7(6)
N11 C18 C113 O12 -6.4(8)
C19 C18 C113 C112 -2.3(10)
N11 C18 C113 C112 174.6(6)
Ni1 O13 C115 C116 -163.9(5)
O13 C115 C116 C117 57.6(9)
C115 C116 C117 C118 53.4(10)
O22 C29 C210 C211 178.8(6)
C28 C29 C210 C211 0.0(9)
C29 C210 C211 C212 -1.6(9)
C210 C211 C212 C213 1.7(9)
C210 C211 C212 C214 178.5(6)
C211 C212 C213 C28 -0.4(9)
C214 C212 C213 C28 -177.1(6)
C29 C28 C213 C212 -1.1(9)
N22 C28 C213 C212 175.7(6)
Ni2 O23 C215 C216 56.1(9)
O23 C215 C216 C217 58.5(8)
C215 C216 C217 C218 175.9(6)
O32 C39 C310 C311 -178.6(5)
C38 C39 C310 C311 -1.2(9)
C39 C310 C311 C312 -0.4(9)
C310 C311 C312 C313 0.7(9)
C310 C311 C312 C314 -175.1(6)
C311 C312 C313 C38 0.6(9)
C314 C312 C313 C38 176.4(6)
C39 C38 C313 C312 -2.2(9)
N13 C38 C313 C312 -177.8(5)
O42 C49 C410 C411 178.1(6)
C48 C49 C410 C411 0.7(10)
C49 C410 C411 C412 -0.8(11)
C410 C411 C412 C413 0.6(11)
C410 C411 C412 C414 177.2(6)
C411 C412 C413 C48 -0.4(10)
C414 C412 C413 C48 -177.1(6)
C49 C48 C413 C412 0.3(10)
N41 C48 C413 C412 173.4(6)
Ni4 O43 C415 C416 -125.6(10)
O43 C415 C416 C417 -170.9(9)
C415 C416 C417 C418 174.4(19)
